data_9013828
loop_
_publ_author_name
'Ventruti, G.'
'Levy, D.'
'Pavese, A.'
'Scordari, F.'
'Suard, E.'

_publ_section_title
;
 High-temperature treatment, hydrogen behaviour and cation
 partitioning of a Fe-Ti bearing volcanic phlogopite by in situ neutron
 powder diffraction and FTIR spectroscopy
 Note: Phlogopite-1M
 Note: T = 10 K
;
_journal_name_full 'European Journal of Mineralogy'
_journal_page_first 385
_journal_page_last 396
_journal_paper_doi 10.1127/0935-1221/2009/0021-1903
_journal_volume 21
_journal_year 2009
_chemical_compound_source 'Cava St.Antonio, Mt.Vulture, Italy'
_chemical_formula_sum
;Al1.45 Ba0.04 F0.12 Fe0.67 H1.2 K0.86 Mg1.97 Mn0.01 Na0.08 O11.88 Si2.72
 Ti0.18
;
_chemical_name_mineral Phlogopite
_space_group_IT_number 12
_symmetry_space_group_name_Hall '-C 2y'
_symmetry_space_group_name_H-M 'C 1 2/m 1'
_cell_angle_alpha 90
_cell_angle_beta 100.148
_cell_angle_gamma 90
_cell_length_a 5.3187
_cell_length_b 9.2104
_cell_length_c 10.1967
_cell_formula_units_Z 2
_cell_volume 491.695
_database_code_amcsd 0007274
_diffrn_ambient_temperature 10
_exptl_crystal_density_diffrn 3.002
_cod_original_formula_sum 'K.86 Na.08 Ba.04 Mg1.97 Fe.67 Al1.45 Mn.01 Ti.18 Si2.72 O11.88 F.12 H1.2'
_cod_database_code 9013828

loop_
_space_group_symop_operation_xyz
x,y,z
1/2+x,1/2+y,z
x,-y,z
1/2+x,1/2-y,z
-x,y,-z
1/2-x,1/2+y,-z
-x,-y,-z
1/2-x,1/2-y,-z

loop_
_atom_site_aniso_label
_atom_site_aniso_U_11
_atom_site_aniso_U_22
_atom_site_aniso_U_33
_atom_site_aniso_U_12
_atom_site_aniso_U_13
_atom_site_aniso_U_23
H 0.03400 0.05000 0.03300 0.01300 -0.01900 0.01300

loop_
_atom_site_label
_atom_site_fract_x
_atom_site_fract_y
_atom_site_fract_z
_atom_site_occupancy
_atom_site_U_iso_or_equiv
K 0.00000 0.50000 0.00000 0.86000 0.01300
Na 0.00000 0.50000 0.00000 0.08000 0.01300
Ba 0.00000 0.50000 0.00000 0.04000 0.01300
MgM1 0.00000 0.00000 0.50000 0.59000 0.00800
FeM1 0.00000 0.00000 0.50000 0.23000 0.00800
AlM1 0.00000 0.00000 0.50000 0.17000 0.00800
MnM1 0.00000 0.00000 0.50000 0.01000 0.00800
MgM2 0.00000 0.33290 0.50000 0.69000 0.00600
FeM2 0.00000 0.33290 0.50000 0.22000 0.00600
TiM2 0.00000 0.33290 0.50000 0.09000 0.00600
SiT 0.07000 0.16690 0.22390 0.68000 0.01020
AlT 0.07000 0.16690 0.22390 0.32000 0.01020
O1 0.32900 0.22130 0.16830 1.00000 0.01900
O2 0.00100 0.00000 0.16730 1.00000 0.01800
O3 0.13180 0.16670 0.39030 1.00000 0.01320
O4 0.13000 0.50000 0.39950 0.94000 0.01610
F4 0.13000 0.50000 0.39950 0.06000 0.01610
H 0.09900 0.52700 0.31500 0.30000 0.04000

loop_
_cod_related_entry_id
_cod_related_entry_database
_cod_related_entry_code
1 AMCSD 0007274
